data_7063801
loop_
_publ_author_name
'Podjed, Nina'
'Uranjek, Zarja'
'Cerc Koro\<sec, Romana'
'Hrast Rambaher, Martina'
'Golob, Majda'
'Modec, Barbara'

_publ_section_title
;
 On zinc(ii) coordination chemistry with furosemide: a journey from a
 mononuclear complex to a coordination polymer
;
_journal_issue 22
_journal_name_full 'New Journal of Chemistry'
_journal_page_first 9113
_journal_page_last 9122
_journal_paper_doi 10.1039/D5NJ01438G
_journal_volume 49
_journal_year 2025
_chemical_formula_moiety 'C64 H44 Cl2 N8 O18 S2 Zn3, 2(C H4 O)'
_chemical_formula_sum 'C66 H52 Cl2 N8 O20 S2 Zn3'
_chemical_formula_weight 1608.28
_space_group_crystal_system monoclinic
_space_group_IT_number 15
_space_group_name_Hall '-I 2ya'
_space_group_name_H-M_alt 'I 1 2/a 1'
_atom_sites_solution_hydrogens mixed
_atom_sites_solution_primary dual
_audit_creation_date 2024-08-19
_audit_creation_method
;
Olex2 1.5
(compiled 2023.08.24 svn.re1ec1418 for OlexSys, GUI svn.r6817)
;
_audit_update_record
;
2025-01-30 deposited with the CCDC.	2025-04-28 downloaded from the CCDC.
;
_cell_angle_alpha 90
_cell_angle_beta 93.7000(10)
_cell_angle_gamma 90
_cell_formula_units_Z 4
_cell_length_a 21.0265(2)
_cell_length_b 9.30170(10)
_cell_length_c 34.3660(3)
_cell_measurement_reflns_used 18204
_cell_measurement_temperature 150.00(10)
_cell_measurement_theta_max 74.8570
_cell_measurement_theta_min 4.1920
_cell_volume 6707.37(11)
_computing_cell_refinement 'CrysAlisPro 1.171.43.95a (Rigaku OD, 2023)'
_computing_data_collection 'CrysAlisPro 1.171.43.95a (Rigaku OD, 2023)'
_computing_data_reduction 'CrysAlisPro 1.171.43.95a (Rigaku OD, 2023)'
_computing_molecular_graphics 'Olex2 1.5 (Dolomanov et al., 2009)'
_computing_publication_material 'Olex2 1.5 (Dolomanov et al., 2009)'
_computing_structure_refinement 'SHELXL 2018/3 (Sheldrick, 2015)'
_computing_structure_solution 'SHELXT 2018/2 (Sheldrick, 2018)'
_diffrn_ambient_environment N~2~
_diffrn_ambient_temperature 150.00(10)
_diffrn_detector 'CCD plate'
_diffrn_detector_area_resol_mean 10.4933
_diffrn_detector_type Atlas
_diffrn_measured_fraction_theta_full 1.000
_diffrn_measured_fraction_theta_max 0.988
_diffrn_measurement_details
;
List of Runs (angles in degrees, time in seconds):

  # Type    Start    End  Width  t~exp~   \w     \q     \k     \f   Frames
#--------------------------------------------------------------------------
  1  \w    -67.00  33.00   1.00    1.00    --  -41.76  32.00-171.00  100
  2  \w   -117.00 -44.00   1.00    1.00    --  -41.76 -32.00  29.00   73
  3  \w     69.00 114.00   1.00    1.00    --   41.76  32.00-171.00   45
  4  \w     36.00  64.00   1.00    2.00    --  108.63 -32.00  29.00   28
  5  \w     73.00 111.00   1.00    2.00    --  108.63 -32.00  29.00   38
  6  \w     90.00 176.00   1.00    2.00    --  108.63  32.00-171.00   86
  7  \w    -43.00  -8.00   1.00    1.00    --  -41.76 125.00 -90.00   35
  8  \w    -86.00  -8.00   1.00    1.00    --  -41.76 125.00-150.00   78
  9  \w     47.00  72.00   1.00    1.00    --   41.76-125.00-180.00   25
 10  \w     33.00  85.00   1.00    1.00    --   41.76-125.00  60.00   52
 11  \w     -7.00  18.00   1.00    1.00    --   41.76 -32.00  29.00   25
 12  \w     51.00  77.00   1.00    2.00    --  108.63-125.00-120.00   26
 13  \w    119.00 148.00   1.00    2.00    --  108.63  77.00  30.00   29
 14  \w     57.00 106.00   1.00    2.00    --  108.63 -94.00  60.00   49
 15  \w    121.00 178.00   1.00    2.00    --  108.63  77.00  60.00   57
 16  \w    114.00 140.00   1.00    2.00    --  108.63 125.00 120.00   26
 17  \w    143.00 178.00   1.00    2.00    --  108.63 125.00-120.00   35
 18  \w     48.00 113.00   1.00    2.00    --  108.63-125.00   0.00   65
 19  \w     37.00 131.00   1.00    2.00    --  108.63 -45.00 -60.00   94
 20  \w     87.00 112.00   1.00    2.00    --  108.63-125.00  60.00   25
 21  \w     87.00 112.00   1.00    2.00    --  108.63-125.00 -90.00   25
 22  \w     37.00  63.00   1.00    2.00    --  108.63-125.00 -90.00   26
 23  \w     87.00 113.00   1.00    2.00    --  108.63-125.00-120.00   26
 24  \w     84.00 177.00   1.00    2.00    --  108.63  45.00 120.00   93
 25  \w     45.00 118.00   1.00    2.00    --  108.63 -61.00 120.00   73
 26  \w     81.00 106.00   1.00    2.00    --  108.63 -94.00 -30.00   25
 27  \w     28.00  81.00   1.00    2.00    --  108.63 -94.00 -90.00   53
;
_diffrn_measurement_device 'four-circle diffractometer'
_diffrn_measurement_device_type 'SuperNova, Dual, Cu at home/near, Atlas'
_diffrn_measurement_method '\w scans'
_diffrn_orient_matrix_type 'CrysAlisPro convention (1999,Acta A55,543-557)'
_diffrn_orient_matrix_UB_11 -0.0086990000
_diffrn_orient_matrix_UB_12 -0.1632022000
_diffrn_orient_matrix_UB_13 -0.0059154000
_diffrn_orient_matrix_UB_21 -0.0656572000
_diffrn_orient_matrix_UB_22 0.0084500000
_diffrn_orient_matrix_UB_23 0.0173351000
_diffrn_orient_matrix_UB_31 -0.0316819000
_diffrn_orient_matrix_UB_32 0.0271531000
_diffrn_orient_matrix_UB_33 -0.0410068000
_diffrn_radiation_monochromator mirror
_diffrn_radiation_probe x-ray
_diffrn_radiation_type 'Cu K\a'
_diffrn_radiation_wavelength 1.54184
_diffrn_reflns_av_R_equivalents 0.0311
_diffrn_reflns_av_unetI/netI 0.0236
_diffrn_reflns_Laue_measured_fraction_full 1.000
_diffrn_reflns_Laue_measured_fraction_max 0.988
_diffrn_reflns_limit_h_max 26
_diffrn_reflns_limit_h_min -26
_diffrn_reflns_limit_k_max 11
_diffrn_reflns_limit_k_min -11
_diffrn_reflns_limit_l_max 16
_diffrn_reflns_limit_l_min -42
_diffrn_reflns_number 25467
_diffrn_reflns_point_group_measured_fraction_full 1.000
_diffrn_reflns_point_group_measured_fraction_max 0.988
_diffrn_reflns_theta_full 67.684
_diffrn_reflns_theta_max 74.787
_diffrn_reflns_theta_min 2.577
_diffrn_source 'micro-focus sealed X-ray tube'
_diffrn_source_type 'SuperNova (Cu) X-ray Source'
_exptl_absorpt_coefficient_mu 3.263
_exptl_absorpt_correction_T_max 1.00000
_exptl_absorpt_correction_T_min 0.14546
_exptl_absorpt_correction_type multi-scan
_exptl_absorpt_process_details
;
CrysAlisPro 1.171.43.95a (Rigaku Oxford Diffraction, 2023)
Empirical absorption correction using spherical harmonics,
implemented in SCALE3 ABSPACK scaling algorithm.
;
_exptl_crystal_colour yellow
_exptl_crystal_density_diffrn 1.593
_exptl_crystal_description block
_exptl_crystal_F_000 3280
_exptl_crystal_size_max 0.4
_exptl_crystal_size_mid 0.4
_exptl_crystal_size_min 0.3
_refine_diff_density_max 0.312
_refine_diff_density_min -0.626
_refine_diff_density_rms 0.082
_refine_ls_extinction_method none
_refine_ls_goodness_of_fit_ref 1.071
_refine_ls_hydrogen_treatment mixed
_refine_ls_matrix_type full
_refine_ls_number_parameters 473
_refine_ls_number_reflns 6803
_refine_ls_number_restraints 0
_refine_ls_restrained_S_all 1.071
_refine_ls_R_factor_all 0.0332
_refine_ls_R_factor_gt 0.0318
_refine_ls_shift/su_max 0.002
_refine_ls_shift/su_mean 0.000
_refine_ls_structure_factor_coef Fsqd
_refine_ls_weighting_details 'w=1/[\s^2^(Fo^2^)+(0.0488P)^2^+6.4242P] where P=(Fo^2^+2Fc^2^)/3'
_refine_ls_weighting_scheme calc
_refine_ls_wR_factor_gt 0.0823
_refine_ls_wR_factor_ref 0.0836
_reflns_Friedel_coverage 0.000
_reflns_number_gt 6471
_reflns_number_total 6803
_reflns_threshold_expression 'I > 2\s(I)'
_cod_data_source_file d5nj01438g2.cif
_cod_data_source_block 3
_cod_depositor_comments 'Adding full bibliography for 7063799--7063801.cif.'
_cod_database_code 7063801
_shelx_shelxl_version_number 2018/3
_shelx_space_group_comment
;
The symmetry employed for this shelxl refinement is uniquely defined
by the following loop, which should always be used as a source of
symmetry information in preference to the above space-group names.
They are only intended as comments.
;
_shelx_estimated_absorpt_t_max 0.441
_shelx_estimated_absorpt_t_min 0.355
_olex2_refinement_description
;
1. Fixed Uiso
 At 1.2 times of:
  All C(H) groups, All C(H,H) groups
 At 1.5 times of:
  All C(H,H,H) groups
2.a Secondary CH2 refined with riding coordinates:
 C10A(H10A,H10B)
2.b Aromatic/amide H refined with riding coordinates:
 C12(H12), C12A(H12A), C13A(H13A), C14A(H14A), C15(H15), C21(H21), C22(H22),
 C23(H23), C24(H24), C26(H26), C27(H27), C31(H31), C32(H32), C33(H33), C34(H34),
  C36(H36), C37(H37)
2.c Idealised Me refined as rotating group:
 C41(H41A,H41B,H41C)
;
_oxdiff_exptl_absorpt_empirical_details
;
Empirical correction (ABSPACK) includes:
- Absorption correction using spherical harmonics
- Frame scaling
;
_oxdiff_exptl_absorpt_empirical_full_max 3.651
_oxdiff_exptl_absorpt_empirical_full_min 0.637

loop_
_space_group_symop_operation_xyz
'x, y, z'
'-x+1/2, y, -z'
'x+1/2, y+1/2, z+1/2'
'-x+1, y+1/2, -z+1/2'
'-x, -y, -z'
'x-1/2, -y, z'
'-x+1/2, -y+1/2, -z+1/2'
'x, -y+1/2, z+1/2'

loop_
_atom_site_label
_atom_site_type_symbol
_atom_site_fract_x
_atom_site_fract_y
_atom_site_fract_z
_atom_site_U_iso_or_equiv
_atom_site_adp_type
_atom_site_occupancy
_atom_site_site_symmetry_order
_atom_site_calc_flag
_atom_site_refinement_flags_posn
_atom_site_refinement_flags_adp
_atom_site_refinement_flags_occupancy
_atom_site_disorder_assembly
_atom_site_disorder_group
Zn1 Zn 0.30990(2) 0.06460(2) 0.44820(2) 0.01390(7) Uani 1 1 d . . . . .
Zn2 Zn 0.250000 0.55596(3) 0.500000 0.01576(8) Uani 1 2 d S T P . .
Cl1 Cl 0.48384(2) 0.35201(5) 0.24566(2) 0.02631(10) Uani 1 1 d . . . . .
S1 S 0.50679(2) 0.47417(4) 0.33639(2) 0.01990(10) Uani 1 1 d . . . . .
O1 O 0.37002(6) 0.12428(14) 0.40990(3) 0.0223(2) Uani 1 1 d . . . . .
O2 O 0.28564(6) 0.26377(13) 0.46593(4) 0.0228(3) Uani 1 1 d . . . . .
O3 O 0.32671(6) 0.67394(13) 0.49958(4) 0.0224(2) Uani 1 1 d . . . . .
O11 O 0.34332(7) -0.07030(14) 0.37547(4) 0.0313(3) Uani 1 1 d . . . . .
O12 O 0.23475(8) -0.0252(2) 0.26426(6) 0.0507(4) Uani 1 1 d . . . . .
O13 O 0.51583(8) 0.47069(15) 0.37811(4) 0.0317(3) Uani 1 1 d . . . . .
O14 O 0.56161(6) 0.48500(14) 0.31375(4) 0.0252(3) Uani 1 1 d . . . . .
O22 O 0.21877(6) 0.44676(12) 0.45446(3) 0.0212(3) Uani 1 1 d . . . . .
O33 O 0.29129(6) 0.85940(13) 0.46312(3) 0.0201(2) Uani 1 1 d . . . . .
N1 N 0.36442(8) -0.06945(17) 0.29932(5) 0.0243(3) Uani 1 1 d . . . . .
H1 H 0.3443(13) -0.102(3) 0.3183(8) 0.036(7) Uiso 1 1 d . . . . .
N2 N 0.21798(6) 0.09773(15) 0.41551(4) 0.0156(3) Uani 1 1 d . . . . .
N3 N 0.37863(6) 1.03214(15) 0.49789(4) 0.0154(3) Uani 1 1 d . . . . .
N11 N 0.46304(9) 0.61146(18) 0.32516(6) 0.0316(4) Uani 1 1 d . . . . .
H11A H 0.4539(15) 0.619(3) 0.3002(9) 0.050(8) Uiso 1 1 d . . . . .
H11B H 0.4318(16) 0.617(3) 0.3388(9) 0.055(9) Uiso 1 1 d . . . . .
C10 C 0.36925(8) 0.04955(18) 0.37886(5) 0.0186(3) Uani 1 1 d . . . . .
C10A C 0.34168(9) -0.1165(2) 0.26030(5) 0.0258(4) Uani 1 1 d . . . . .
H10A H 0.327831 -0.218047 0.261609 0.031 Uiso 1 1 calc R U . . .
H10B H 0.377425 -0.112037 0.242949 0.031 Uiso 1 1 calc R U . . .
C11 C 0.40099(7) 0.11521(18) 0.34540(5) 0.0165(3) Uani 1 1 d . . . . .
C11A C 0.28793(9) -0.0287(2) 0.24308(6) 0.0314(4) Uani 1 1 d . . . . .
C12 C 0.43555(7) 0.24127(17) 0.35228(4) 0.0159(3) Uani 1 1 d . . . . .
H12 H 0.439948 0.277661 0.378147 0.019 Uiso 1 1 calc R U . . .
C12A C 0.27925(14) 0.0521(3) 0.21097(7) 0.0482(6) Uani 1 1 d . . . . .
H12A H 0.308740 0.068024 0.191602 0.058 Uiso 1 1 calc R U . . .
C13 C 0.46390(8) 0.31631(17) 0.32303(4) 0.0162(3) Uani 1 1 d . . . . .
C13A C 0.21604(15) 0.1097(4) 0.21192(9) 0.0651(9) Uani 1 1 d . . . . .
H13A H 0.195297 0.171021 0.192976 0.078 Uiso 1 1 calc R U . . .
C14 C 0.45469(7) 0.26162(18) 0.28506(4) 0.0171(3) Uani 1 1 d . . . . .
C14A C 0.19207(14) 0.0616(4) 0.24405(10) 0.0647(9) Uani 1 1 d . . . . .
H14A H 0.150804 0.084358 0.251988 0.078 Uiso 1 1 calc R U . . .
C15 C 0.42156(8) 0.13670(18) 0.27687(5) 0.0180(3) Uani 1 1 d . . . . .
H15 H 0.416573 0.103192 0.250736 0.022 Uiso 1 1 calc R U . . .
C16 C 0.39477(8) 0.05737(17) 0.30696(5) 0.0174(3) Uani 1 1 d . . . . .
C20 C 0.18362(8) 0.01010(18) 0.38965(5) 0.0168(3) Uani 1 1 d . . . . .
C21 C 0.20180(9) -0.13506(19) 0.38542(5) 0.0243(4) Uani 1 1 d . . . . .
H21 H 0.236759 -0.173099 0.401040 0.029 Uiso 1 1 calc R U . . .
C22 C 0.16886(10) -0.2205(2) 0.35875(6) 0.0315(4) Uani 1 1 d . . . . .
H22 H 0.181533 -0.317701 0.355767 0.038 Uiso 1 1 calc R U . . .
C23 C 0.11639(10) -0.1666(2) 0.33561(6) 0.0315(4) Uani 1 1 d . . . . .
H23 H 0.094917 -0.226683 0.316654 0.038 Uiso 1 1 calc R U . . .
C24 C 0.09639(10) -0.0292(2) 0.34031(6) 0.0295(4) Uani 1 1 d . . . . .
H24 H 0.059747 0.004676 0.325455 0.035 Uiso 1 1 calc R U . . .
C25 C 0.12962(9) 0.06413(19) 0.36713(5) 0.0219(3) Uani 1 1 d . . . . .
C26 C 0.11120(9) 0.2076(2) 0.37246(5) 0.0274(4) Uani 1 1 d . . . . .
H26 H 0.075091 0.245387 0.357863 0.033 Uiso 1 1 calc R U . . .
C27 C 0.14525(9) 0.29260(19) 0.39863(5) 0.0230(3) Uani 1 1 d . . . . .
H27 H 0.133300 0.389671 0.402696 0.028 Uiso 1 1 calc R U . . .
C28 C 0.19862(8) 0.23204(17) 0.41942(4) 0.0161(3) Uani 1 1 d . . . . .
C29 C 0.23761(8) 0.32044(18) 0.44886(5) 0.0176(3) Uani 1 1 d . . . . .
C30 C 0.42196(8) 1.12465(18) 0.51588(5) 0.0173(3) Uani 1 1 d . . . . .
C31 C 0.41958(8) 1.27284(19) 0.50655(5) 0.0225(3) Uani 1 1 d . . . . .
H31 H 0.389155 1.307590 0.487162 0.027 Uiso 1 1 calc R U . . .
C32 C 0.46143(9) 1.3660(2) 0.52564(6) 0.0278(4) Uani 1 1 d . . . . .
H32 H 0.458643 1.465863 0.519964 0.033 Uiso 1 1 calc R U . . .
C33 C 0.50844(9) 1.3166(2) 0.55348(6) 0.0303(4) Uani 1 1 d . . . . .
H33 H 0.537675 1.382608 0.565882 0.036 Uiso 1 1 calc R U . . .
C34 C 0.51205(9) 1.1743(2) 0.56266(5) 0.0287(4) Uani 1 1 d . . . . .
H34 H 0.544143 1.141507 0.581291 0.034 Uiso 1 1 calc R U . . .
C35 C 0.46832(9) 1.07434(19) 0.54467(5) 0.0218(3) Uani 1 1 d . . . . .
C36 C 0.46789(9) 0.9272(2) 0.55483(5) 0.0268(4) Uani 1 1 d . . . . .
H36 H 0.498685 0.890574 0.573716 0.032 Uiso 1 1 calc R U . . .
C37 C 0.42315(9) 0.83807(19) 0.53745(5) 0.0231(3) Uani 1 1 d . . . . .
H37 H 0.421399 0.739472 0.544515 0.028 Uiso 1 1 calc R U . . .
C38 C 0.37959(8) 0.89572(17) 0.50878(4) 0.0161(3) Uani 1 1 d . . . . .
C39 C 0.32841(8) 0.80348(17) 0.48866(5) 0.0169(3) Uani 1 1 d . . . . .
O4 O 0.36020(10) -0.35995(19) 0.37222(7) 0.0604(6) Uani 1 1 d . . . . .
H4 H 0.3554(19) -0.267(4) 0.3768(11) 0.080(12) Uiso 1 1 d . . . . .
C41 C 0.32423(13) -0.4549(3) 0.39293(8) 0.0447(6) Uani 1 1 d . . . . .
H41A H 0.337404 -0.553697 0.387721 0.067 Uiso 1 1 calc R U . . .
H41B H 0.279002 -0.443068 0.384790 0.067 Uiso 1 1 calc R U . . .
H41C H 0.330901 -0.434803 0.420889 0.067 Uiso 1 1 calc R U . . .

loop_
_atom_site_aniso_label
_atom_site_aniso_U_11
_atom_site_aniso_U_22
_atom_site_aniso_U_33
_atom_site_aniso_U_23
_atom_site_aniso_U_13
_atom_site_aniso_U_12
Zn1 0.01536(12) 0.01197(12) 0.01457(11) 0.00000(7) 0.00245(8) -0.00060(7)
Zn2 0.01860(16) 0.00923(15) 0.01921(15) 0.000 -0.00060(11) 0.000
Cl1 0.0300(2) 0.0336(2) 0.01597(18) 0.00271(15) 0.00619(15) -0.00914(17)
S1 0.0246(2) 0.01595(19) 0.01961(19) -0.00192(14) 0.00520(15) -0.00613(15)
O1 0.0235(6) 0.0273(6) 0.0165(5) 0.0013(5) 0.0048(4) -0.0056(5)
O2 0.0205(6) 0.0206(6) 0.0264(6) -0.0092(5) -0.0045(5) 0.0032(5)
O3 0.0230(6) 0.0135(6) 0.0307(6) 0.0041(5) 0.0016(5) -0.0028(5)
O11 0.0398(8) 0.0212(7) 0.0341(7) 0.0023(5) 0.0120(6) -0.0100(6)
O12 0.0231(8) 0.0642(12) 0.0654(11) -0.0026(9) 0.0088(7) 0.0045(8)
O13 0.0450(8) 0.0303(7) 0.0195(6) -0.0049(5) 0.0014(5) -0.0166(6)
O14 0.0235(6) 0.0236(6) 0.0293(6) -0.0007(5) 0.0079(5) -0.0079(5)
O22 0.0290(7) 0.0126(6) 0.0217(6) -0.0037(4) -0.0007(5) 0.0022(5)
O33 0.0232(6) 0.0160(6) 0.0206(5) 0.0022(4) -0.0025(5) -0.0054(5)
N1 0.0264(8) 0.0213(8) 0.0252(8) -0.0039(6) 0.0030(6) -0.0077(6)
N2 0.0159(6) 0.0139(6) 0.0169(6) -0.0018(5) 0.0015(5) -0.0004(5)
N3 0.0159(6) 0.0140(6) 0.0166(6) -0.0003(5) 0.0030(5) -0.0017(5)
N11 0.0361(9) 0.0185(8) 0.0415(10) 0.0035(7) 0.0138(8) 0.0017(7)
C10 0.0158(7) 0.0187(8) 0.0214(8) 0.0040(6) 0.0022(6) 0.0015(6)
C10A 0.0230(8) 0.0229(9) 0.0314(9) -0.0118(7) 0.0017(7) -0.0040(7)
C11 0.0147(7) 0.0171(8) 0.0177(7) 0.0017(6) 0.0022(6) 0.0006(6)
C11A 0.0211(9) 0.0348(10) 0.0378(10) -0.0163(8) -0.0018(8) 0.0000(8)
C12 0.0166(7) 0.0166(7) 0.0145(7) -0.0010(6) 0.0015(5) 0.0012(6)
C12A 0.0482(14) 0.0597(16) 0.0355(12) -0.0086(11) -0.0074(10) 0.0145(12)
C13 0.0175(7) 0.0144(7) 0.0167(7) -0.0015(6) 0.0019(6) -0.0018(6)
C13A 0.0548(17) 0.074(2) 0.0626(17) -0.0144(16) -0.0244(14) 0.0300(16)
C14 0.0155(7) 0.0217(8) 0.0145(7) 0.0027(6) 0.0041(5) 0.0004(6)
C14A 0.0290(13) 0.084(2) 0.080(2) -0.0121(17) -0.0042(13) 0.0189(13)
C15 0.0167(7) 0.0213(8) 0.0160(7) -0.0044(6) 0.0013(6) 0.0002(6)
C16 0.0143(7) 0.0161(8) 0.0218(8) -0.0021(6) 0.0010(6) 0.0006(6)
C20 0.0170(7) 0.0153(8) 0.0183(7) -0.0023(6) 0.0017(6) -0.0025(6)
C21 0.0218(8) 0.0192(8) 0.0311(9) -0.0061(7) -0.0043(7) 0.0018(7)
C22 0.0300(10) 0.0202(9) 0.0435(11) -0.0120(8) -0.0046(8) -0.0008(7)
C23 0.0309(10) 0.0292(10) 0.0332(10) -0.0113(8) -0.0083(8) -0.0069(8)
C24 0.0268(9) 0.0301(10) 0.0299(9) -0.0028(8) -0.0106(7) -0.0031(8)
C25 0.0229(9) 0.0212(9) 0.0211(8) -0.0001(6) -0.0029(7) -0.0014(7)
C26 0.0273(9) 0.0237(9) 0.0297(9) 0.0018(7) -0.0095(7) 0.0041(7)
C27 0.0259(9) 0.0163(8) 0.0261(8) 0.0011(6) -0.0024(7) 0.0043(7)
C28 0.0188(7) 0.0140(7) 0.0157(7) -0.0007(6) 0.0025(6) -0.0006(6)
C29 0.0202(8) 0.0146(7) 0.0182(7) -0.0023(6) 0.0035(6) -0.0007(6)
C30 0.0157(7) 0.0176(8) 0.0189(7) -0.0033(6) 0.0029(6) -0.0016(6)
C31 0.0193(8) 0.0183(8) 0.0299(8) -0.0008(7) 0.0025(6) -0.0037(6)
C32 0.0258(9) 0.0191(9) 0.0392(10) -0.0071(7) 0.0076(7) -0.0066(7)
C33 0.0235(9) 0.0312(10) 0.0361(10) -0.0157(8) 0.0024(7) -0.0084(8)
C34 0.0225(9) 0.0347(10) 0.0280(9) -0.0094(8) -0.0044(7) -0.0027(8)
C35 0.0197(8) 0.0237(9) 0.0219(8) -0.0053(6) -0.0003(6) -0.0002(7)
C36 0.0259(9) 0.0269(9) 0.0262(9) 0.0002(7) -0.0075(7) 0.0042(7)
C37 0.0257(9) 0.0183(8) 0.0248(8) 0.0026(6) -0.0016(7) 0.0024(7)
C38 0.0168(7) 0.0147(7) 0.0171(7) -0.0012(6) 0.0035(6) 0.0000(6)
C39 0.0187(7) 0.0137(7) 0.0187(7) -0.0003(6) 0.0046(6) -0.0022(6)
O4 0.0665(13) 0.0264(8) 0.0943(15) -0.0019(9) 0.0530(12) 0.0010(8)
C41 0.0460(14) 0.0320(12) 0.0580(15) 0.0017(10) 0.0186(11) -0.0026(10)

loop_
_atom_type_symbol
_atom_type_description
_atom_type_scat_dispersion_real
_atom_type_scat_dispersion_imag
_atom_type_scat_source
C C 0.0181 0.0091 'International Tables Vol C Tables 4.2.6.8 and 6.1.1.4'
H H 0.0000 0.0000 'International Tables Vol C Tables 4.2.6.8 and 6.1.1.4'
Cl Cl 0.3639 0.7018 'International Tables Vol C Tables 4.2.6.8 and 6.1.1.4'
N N 0.0311 0.0180 'International Tables Vol C Tables 4.2.6.8 and 6.1.1.4'
O O 0.0492 0.0322 'International Tables Vol C Tables 4.2.6.8 and 6.1.1.4'
S S 0.3331 0.5567 'International Tables Vol C Tables 4.2.6.8 and 6.1.1.4'
Zn Zn -1.5491 0.6778 'International Tables Vol C Tables 4.2.6.8 and 6.1.1.4'

loop_
_geom_angle_atom_site_label_1
_geom_angle_atom_site_label_2
_geom_angle_atom_site_label_3
_geom_angle
_geom_angle_site_symmetry_1
_geom_angle_site_symmetry_3
_geom_angle_publ_flag
O1 Zn1 O2 97.39(5) . . ?
O1 Zn1 O33 125.50(5) . 1_545 ?
O1 Zn1 N2 101.59(5) . . ?
O1 Zn1 N3 98.11(5) . 1_545 ?
O2 Zn1 N2 78.16(5) . . ?
O2 Zn1 N3 93.33(5) . 1_545 ?
O33 Zn1 O2 136.95(5) 1_545 . ?
O33 Zn1 N2 94.82(5) 1_545 . ?
O33 Zn1 N3 78.49(5) 1_545 1_545 ?
N3 Zn1 N2 159.36(5) 1_545 . ?
O3 Zn2 O3 111.57(7) . 2_556 ?
O22 Zn2 O3 121.61(5) 2_556 2_556 ?
O22 Zn2 O3 93.63(5) . 2_556 ?
O22 Zn2 O3 93.63(5) 2_556 . ?
O22 Zn2 O3 121.62(5) . . ?
O22 Zn2 O22 117.01(7) 2_556 . ?
O13 S1 O14 118.96(9) . . ?
O13 S1 N11 107.16(10) . . ?
O13 S1 C13 105.85(8) . . ?
O14 S1 N11 106.35(9) . . ?
O14 S1 C13 109.36(8) . . ?
N11 S1 C13 108.86(9) . . ?
C10 O1 Zn1 115.71(11) . . ?
C29 O2 Zn1 117.10(10) . . ?
C39 O3 Zn2 125.29(11) . . ?
C14A O12 C11A 106.0(2) . . ?
C29 O22 Zn2 121.16(11) . . ?
C39 O33 Zn1 116.67(10) . 1_565 ?
C10A N1 H1 116.2(17) . . ?
C16 N1 H1 114.4(18) . . ?
C16 N1 C10A 124.01(16) . . ?
C20 N2 Zn1 131.00(11) . . ?
C28 N2 Zn1 110.32(10) . . ?
C28 N2 C20 118.21(14) . . ?
C30 N3 Zn1 130.71(11) . 1_565 ?
C38 N3 Zn1 110.53(10) . 1_565 ?
C38 N3 C30 118.49(14) . . ?
S1 N11 H11A 113(2) . . ?
S1 N11 H11B 112(2) . . ?
H11A N11 H11B 115(3) . . ?
O1 C10 C11 116.04(15) . . ?
O11 C10 O1 123.40(16) . . ?
O11 C10 C11 120.56(16) . . ?
N1 C10A H10A 108.9 . . ?
N1 C10A H10B 108.9 . . ?
N1 C10A C11A 113.33(15) . . ?
H10A C10A H10B 107.7 . . ?
C11A C10A H10A 108.9 . . ?
C11A C10A H10B 108.9 . . ?
C12 C11 C10 117.85(14) . . ?
C12 C11 C16 119.44(14) . . ?
C16 C11 C10 122.65(15) . . ?
O12 C11A C10A 115.2(2) . . ?
C12A C11A O12 110.6(2) . . ?
C12A C11A C10A 134.2(2) . . ?
C11 C12 H12 118.5 . . ?
C13 C12 C11 122.96(14) . . ?
C13 C12 H12 118.5 . . ?
C11A C12A H12A 127.2 . . ?
C11A C12A C13A 105.5(3) . . ?
C13A C12A H12A 127.2 . . ?
C12 C13 S1 117.69(12) . . ?
C12 C13 C14 116.82(15) . . ?
C14 C13 S1 125.47(12) . . ?
C12A C13A H13A 126.4 . . ?
C14A C13A C12A 107.2(3) . . ?
C14A C13A H13A 126.4 . . ?
C13 C14 Cl1 120.99(13) . . ?
C15 C14 Cl1 116.66(12) . . ?
C15 C14 C13 122.34(15) . . ?
O12 C14A H14A 124.7 . . ?
C13A C14A O12 110.6(2) . . ?
C13A C14A H14A 124.7 . . ?
C14 C15 H15 119.6 . . ?
C14 C15 C16 120.73(14) . . ?
C16 C15 H15 119.6 . . ?
N1 C16 C11 121.41(15) . . ?
N1 C16 C15 121.00(15) . . ?
C15 C16 C11 117.59(14) . . ?
N2 C20 C21 119.88(15) . . ?
N2 C20 C25 120.60(15) . . ?
C21 C20 C25 119.52(15) . . ?
C20 C21 H21 120.1 . . ?
C22 C21 C20 119.70(17) . . ?
C22 C21 H21 120.1 . . ?
C21 C22 H22 119.5 . . ?
C21 C22 C23 121.04(18) . . ?
C23 C22 H22 119.5 . . ?
C22 C23 H23 119.8 . . ?
C24 C23 C22 120.30(17) . . ?
C24 C23 H23 119.8 . . ?
C23 C24 H24 119.7 . . ?
C23 C24 C25 120.67(18) . . ?
C25 C24 H24 119.7 . . ?
C24 C25 C20 118.67(16) . . ?
C26 C25 C20 118.77(16) . . ?
C26 C25 C24 122.55(17) . . ?
C25 C26 H26 120.0 . . ?
C27 C26 C25 119.92(16) . . ?
C27 C26 H26 120.0 . . ?
C26 C27 H27 121.0 . . ?
C26 C27 C28 117.99(16) . . ?
C28 C27 H27 121.0 . . ?
N2 C28 C27 124.49(15) . . ?
N2 C28 C29 115.22(14) . . ?
C27 C28 C29 120.28(15) . . ?
O2 C29 O22 125.03(15) . . ?
O2 C29 C28 118.25(14) . . ?
O22 C29 C28 116.72(15) . . ?
N3 C30 C31 119.75(15) . . ?
N3 C30 C35 120.85(15) . . ?
C31 C30 C35 119.38(15) . . ?
C30 C31 H31 120.2 . . ?
C32 C31 C30 119.65(17) . . ?
C32 C31 H31 120.2 . . ?
C31 C32 H32 119.4 . . ?
C31 C32 C33 121.30(18) . . ?
C33 C32 H32 119.4 . . ?
C32 C33 H33 120.0 . . ?
C34 C33 C32 120.07(17) . . ?
C34 C33 H33 120.0 . . ?
C33 C34 H34 119.7 . . ?
C33 C34 C35 120.69(18) . . ?
C35 C34 H34 119.7 . . ?
C34 C35 C30 118.86(17) . . ?
C36 C35 C30 118.40(16) . . ?
C36 C35 C34 122.72(17) . . ?
C35 C36 H36 120.1 . . ?
C37 C36 C35 119.77(17) . . ?
C37 C36 H36 120.1 . . ?
C36 C37 H37 120.8 . . ?
C36 C37 C38 118.33(16) . . ?
C38 C37 H37 120.8 . . ?
N3 C38 C37 124.12(15) . . ?
N3 C38 C39 114.74(14) . . ?
C37 C38 C39 121.12(15) . . ?
O3 C39 C38 116.06(14) . . ?
O33 C39 O3 125.26(15) . . ?
O33 C39 C38 118.67(14) . . ?
C41 O4 H4 117(3) . . ?
O4 C41 H41A 109.5 . . ?
O4 C41 H41B 109.5 . . ?
O4 C41 H41C 109.5 . . ?
H41A C41 H41B 109.5 . . ?
H41A C41 H41C 109.5 . . ?
H41B C41 H41C 109.5 . . ?

loop_
_geom_bond_atom_site_label_1
_geom_bond_atom_site_label_2
_geom_bond_distance
_geom_bond_site_symmetry_2
_geom_bond_publ_flag
Zn1 O1 1.9631(12) . ?
Zn1 O2 2.0258(12) . ?
Zn1 O33 2.0212(12) 1_545 ?
Zn1 N2 2.1939(13) . ?
Zn1 N3 2.1855(14) 1_545 ?
Zn2 O3 1.9519(12) 2_556 ?
Zn2 O3 1.9518(12) . ?
Zn2 O22 1.9441(12) 2_556 ?
Zn2 O22 1.9441(12) . ?
Cl1 C14 1.7387(16) . ?
S1 O13 1.4345(13) . ?
S1 O14 1.4352(13) . ?
S1 N11 1.6062(18) . ?
S1 C13 1.7683(16) . ?
O1 C10 1.272(2) . ?
O2 C29 1.251(2) . ?
O3 C39 1.263(2) . ?
O11 C10 1.243(2) . ?
O12 C11A 1.373(3) . ?
O12 C14A 1.364(4) . ?
O22 C29 1.259(2) . ?
O33 C39 1.250(2) . ?
N1 H1 0.86(3) . ?
N1 C10A 1.461(2) . ?
N1 C16 1.359(2) . ?
N2 C20 1.376(2) . ?
N2 C28 1.323(2) . ?
N3 C30 1.371(2) . ?
N3 C38 1.323(2) . ?
N11 H11A 0.87(3) . ?
N11 H11B 0.83(4) . ?
C10 C11 1.497(2) . ?
C10A H10A 0.9900 . ?
C10A H10B 0.9900 . ?
C10A C11A 1.487(3) . ?
C11 C12 1.392(2) . ?
C11 C16 1.425(2) . ?
C11A C12A 1.338(4) . ?
C12 H12 0.9500 . ?
C12 C13 1.390(2) . ?
C12A H12A 0.9500 . ?
C12A C13A 1.436(4) . ?
C13 C14 1.402(2) . ?
C13A H13A 0.9500 . ?
C13A C14A 1.321(5) . ?
C14 C15 1.375(2) . ?
C14A H14A 0.9500 . ?
C15 H15 0.9500 . ?
C15 C16 1.417(2) . ?
C20 C21 1.413(2) . ?
C20 C25 1.424(2) . ?
C21 H21 0.9500 . ?
C21 C22 1.367(3) . ?
C22 H22 0.9500 . ?
C22 C23 1.410(3) . ?
C23 H23 0.9500 . ?
C23 C24 1.358(3) . ?
C24 H24 0.9500 . ?
C24 C25 1.417(2) . ?
C25 C26 1.405(3) . ?
C26 H26 0.9500 . ?
C26 C27 1.365(3) . ?
C27 H27 0.9500 . ?
C27 C28 1.408(2) . ?
C28 C29 1.505(2) . ?
C30 C31 1.415(2) . ?
C30 C35 1.422(2) . ?
C31 H31 0.9500 . ?
C31 C32 1.372(3) . ?
C32 H32 0.9500 . ?
C32 C33 1.408(3) . ?
C33 H33 0.9500 . ?
C33 C34 1.362(3) . ?
C34 H34 0.9500 . ?
C34 C35 1.421(2) . ?
C35 C36 1.412(3) . ?
C36 H36 0.9500 . ?
C36 C37 1.363(3) . ?
C37 H37 0.9500 . ?
C37 C38 1.407(2) . ?
C38 C39 1.509(2) . ?
O4 H4 0.89(4) . ?
O4 C41 1.388(3) . ?
C41 H41A 0.9800 . ?
C41 H41B 0.9800 . ?
C41 H41C 0.9800 . ?

loop_
_geom_hbond_atom_site_label_D
_geom_hbond_atom_site_label_H
_geom_hbond_atom_site_label_A
_geom_hbond_distance_DH
_geom_hbond_distance_HA
_geom_hbond_distance_DA
_geom_hbond_angle_DHA
_geom_hbond_site_symmetry_A
_geom_hbond_publ_flag
N1 H1 O11 0.86(3) 1.99(3) 2.682(2) 137(2) . yes
N11 H11B O4 0.83(4) 1.97(4) 2.795(3) 176(3) 1_565 yes
O4 H4 O11 0.89(4) 1.85(4) 2.721(2) 168(4) . yes

loop_
_geom_torsion_atom_site_label_1
_geom_torsion_atom_site_label_2
_geom_torsion_atom_site_label_3
_geom_torsion_atom_site_label_4
_geom_torsion
_geom_torsion_site_symmetry_1
_geom_torsion_site_symmetry_2
_geom_torsion_site_symmetry_3
_geom_torsion_site_symmetry_4
_geom_torsion_publ_flag
Zn1 O1 C10 O11 -14.9(2) . . . . ?
Zn1 O1 C10 C11 164.11(11) . . . . ?
Zn1 O2 C29 O22 -174.88(13) . . . . ?
Zn1 O2 C29 C28 5.47(19) . . . . ?
Zn1 O33 C39 O3 -174.82(13) 1_565 . . . ?
Zn1 O33 C39 C38 5.61(19) 1_565 . . . ?
Zn1 N2 C20 C21 10.4(2) . . . . ?
Zn1 N2 C20 C25 -169.78(12) . . . . ?
Zn1 N2 C28 C27 172.42(13) . . . . ?
Zn1 N2 C28 C29 -8.39(16) . . . . ?
Zn1 N3 C30 C31 10.5(2) 1_565 . . . ?
Zn1 N3 C30 C35 -171.27(12) 1_565 . . . ?
Zn1 N3 C38 C37 173.61(13) 1_565 . . . ?
Zn1 N3 C38 C39 -7.93(16) 1_565 . . . ?
Zn2 O3 C39 O33 -30.7(2) . . . . ?
Zn2 O3 C39 C38 148.92(11) . . . . ?
Zn2 O22 C29 O2 -15.6(2) . . . . ?
Zn2 O22 C29 C28 164.09(11) . . . . ?
Cl1 C14 C15 C16 -178.56(12) . . . . ?
S1 C13 C14 Cl1 -2.3(2) . . . . ?
S1 C13 C14 C15 178.95(13) . . . . ?
O1 C10 C11 C12 8.3(2) . . . . ?
O1 C10 C11 C16 -168.87(15) . . . . ?
O11 C10 C11 C12 -172.62(16) . . . . ?
O11 C10 C11 C16 10.2(2) . . . . ?
O12 C11A C12A C13A -0.3(3) . . . . ?
O13 S1 C13 C12 14.09(16) . . . . ?
O13 S1 C13 C14 -167.48(15) . . . . ?
O14 S1 C13 C12 143.38(13) . . . . ?
O14 S1 C13 C14 -38.19(17) . . . . ?
N1 C10A C11A O12 -58.6(2) . . . . ?
N1 C10A C11A C12A 120.2(3) . . . . ?
N2 C20 C21 C22 -177.79(18) . . . . ?
N2 C20 C25 C24 178.79(16) . . . . ?
N2 C20 C25 C26 -1.5(3) . . . . ?
N2 C28 C29 O2 2.7(2) . . . . ?
N2 C28 C29 O22 -177.02(14) . . . . ?
N3 C30 C31 C32 177.56(16) . . . . ?
N3 C30 C35 C34 -179.70(16) . . . . ?
N3 C30 C35 C36 -1.2(3) . . . . ?
N3 C38 C39 O3 -177.41(14) . . . . ?
N3 C38 C39 O33 2.2(2) . . . . ?
N11 S1 C13 C12 -100.81(14) . . . . ?
N11 S1 C13 C14 77.62(17) . . . . ?
C10 C11 C12 C13 -176.16(15) . . . . ?
C10 C11 C16 N1 -6.5(2) . . . . ?
C10 C11 C16 C15 173.71(15) . . . . ?
C10A N1 C16 C11 163.29(16) . . . . ?
C10A N1 C16 C15 -16.9(3) . . . . ?
C10A C11A C12A C13A -179.2(2) . . . . ?
C11 C12 C13 S1 -179.54(13) . . . . ?
C11 C12 C13 C14 1.9(2) . . . . ?
C11A O12 C14A C13A 0.5(3) . . . . ?
C11A C12A C13A C14A 0.6(4) . . . . ?
C12 C11 C16 N1 176.40(16) . . . . ?
C12 C11 C16 C15 -3.4(2) . . . . ?
C12 C13 C14 Cl1 176.17(12) . . . . ?
C12 C13 C14 C15 -2.6(2) . . . . ?
C12A C13A C14A O12 -0.7(4) . . . . ?
C13 C14 C15 C16 0.3(3) . . . . ?
C14 C15 C16 N1 -177.05(16) . . . . ?
C14 C15 C16 C11 2.8(2) . . . . ?
C14A O12 C11A C10A 179.1(2) . . . . ?
C14A O12 C11A C12A 0.0(3) . . . . ?
C16 N1 C10A C11A -67.9(2) . . . . ?
C16 C11 C12 C13 1.1(2) . . . . ?
C20 N2 C28 C27 -0.5(2) . . . . ?
C20 N2 C28 C29 178.66(14) . . . . ?
C20 C21 C22 C23 -0.7(3) . . . . ?
C20 C25 C26 C27 0.5(3) . . . . ?
C21 C20 C25 C24 -1.4(3) . . . . ?
C21 C20 C25 C26 178.32(17) . . . . ?
C21 C22 C23 C24 -2.0(3) . . . . ?
C22 C23 C24 C25 3.0(3) . . . . ?
C23 C24 C25 C20 -1.3(3) . . . . ?
C23 C24 C25 C26 179.0(2) . . . . ?
C24 C25 C26 C27 -179.74(19) . . . . ?
C25 C20 C21 C22 2.4(3) . . . . ?
C25 C26 C27 C28 0.4(3) . . . . ?
C26 C27 C28 N2 -0.4(3) . . . . ?
C26 C27 C28 C29 -179.54(16) . . . . ?
C27 C28 C29 O2 -178.11(16) . . . . ?
C27 C28 C29 O22 2.2(2) . . . . ?
C28 N2 C20 C21 -178.34(15) . . . . ?
C28 N2 C20 C25 1.5(2) . . . . ?
C30 N3 C38 C37 -1.0(2) . . . . ?
C30 N3 C38 C39 177.43(13) . . . . ?
C30 C31 C32 C33 2.3(3) . . . . ?
C30 C35 C36 C37 -0.8(3) . . . . ?
C31 C30 C35 C34 -1.4(3) . . . . ?
C31 C30 C35 C36 177.07(17) . . . . ?
C31 C32 C33 C34 -1.6(3) . . . . ?
C32 C33 C34 C35 -0.6(3) . . . . ?
C33 C34 C35 C30 2.1(3) . . . . ?
C33 C34 C35 C36 -176.32(19) . . . . ?
C34 C35 C36 C37 177.59(18) . . . . ?
C35 C30 C31 C32 -0.7(3) . . . . ?
C35 C36 C37 C38 1.9(3) . . . . ?
C36 C37 C38 N3 -1.0(3) . . . . ?
C36 C37 C38 C39 -179.36(16) . . . . ?
C37 C38 C39 O3 1.1(2) . . . . ?
C37 C38 C39 O33 -179.29(16) . . . . ?
C38 N3 C30 C31 -176.16(15) . . . . ?
C38 N3 C30 C35 2.1(2) . . . . ?
